data_7220095
loop_
_publ_author_name
'Chen, Zhong-Ning'
'Li, Jia'
'Zhu, Xiaofeng'
'Zhang, Li-Yi'

_publ_section_title
;
 Structures and Luminescent Properties of Diethyldithiocarbamate-Bridged
 Polynuclear Gold(I) Cluster Complexes with Diphosphine/Triphosphine
;
_journal_name_full 'RSC Adv.'
_journal_paper_doi 10.1039/C5RA01831E
_journal_year 2015
_chemical_formula_sum 'C55 H68 Au4.5 Cl2 F9 N4 P2 S8 Sb1.5'
_chemical_formula_weight 2414.43
_chemical_name_systematic
; 
 ? 
;
_space_group_IT_number 2
_symmetry_cell_setting triclinic
_symmetry_space_group_name_Hall '-P 1'
_symmetry_space_group_name_H-M 'P -1'
_atom_sites_solution_hydrogens geom
_atom_sites_solution_primary direct
_atom_sites_solution_secondary difmap
_audit_creation_method SHELXL-97
_audit_update_record
;
2015-03-26 deposited with the CCDC.
2015-03-30 downloaded from the CCDC.
;
_cell_angle_alpha 93.190(5)
_cell_angle_beta 107.365(6)
_cell_angle_gamma 97.674(5)
_cell_formula_units_Z 2
_cell_length_a 13.747(6)
_cell_length_b 14.952(6)
_cell_length_c 19.077(9)
_cell_measurement_reflns_used 12156
_cell_measurement_temperature 293(2)
_cell_measurement_theta_max 27.5438
_cell_measurement_theta_min 2.1972
_cell_volume 3690(3)
_computing_cell_refinement 'Bruker XSCANS'
_computing_data_collection 'Bruker XSCANS'
_computing_data_reduction 'Bruker SHELXTL'
_computing_molecular_graphics 'Bruker SHELXTL'
_computing_publication_material 'Bruker SHELXTL'
_computing_structure_refinement 'SHELXL-97 (Sheldrick, 1997)'
_computing_structure_solution 'SHELXS-97 (Sheldrick, 1990)'
_diffrn_ambient_temperature 293(2)
_diffrn_measured_fraction_theta_full 0.997
_diffrn_measured_fraction_theta_max 0.997
_diffrn_measurement_device_type 'Bruker P4'
_diffrn_measurement_method '\w scans'
_diffrn_radiation_monochromator graphite
_diffrn_radiation_source 'fine-focus sealed tube'
_diffrn_radiation_type MoK\a
_diffrn_radiation_wavelength 0.71073
_diffrn_reflns_av_R_equivalents 0.0828
_diffrn_reflns_av_unetI/netI 0.1184
_diffrn_reflns_limit_h_max 16
_diffrn_reflns_limit_h_min -16
_diffrn_reflns_limit_k_max 17
_diffrn_reflns_limit_k_min -17
_diffrn_reflns_limit_l_max 22
_diffrn_reflns_limit_l_min -22
_diffrn_reflns_number 35689
_diffrn_reflns_theta_full 25.00
_diffrn_reflns_theta_max 25.00
_diffrn_reflns_theta_min 2.04
_exptl_absorpt_coefficient_mu 9.855
_exptl_absorpt_correction_T_max 0.139
_exptl_absorpt_correction_T_min 0.1034
_exptl_absorpt_correction_type multi-scan
_exptl_absorpt_process_details
;
RIGAKU/MSC(2004), CrystalClear Version 1.3.6,  
  Rigaku/MSC, 9009 New Trails Drive, The Woodlands, TX77381-5209, USA
;
_exptl_crystal_colour Yellow
_exptl_crystal_density_diffrn 2.173
_exptl_crystal_density_method 'not measured'
_exptl_crystal_description Block
_exptl_crystal_F_000 2262
_exptl_crystal_size_max 0.3
_exptl_crystal_size_mid 0.25
_exptl_crystal_size_min 0.2
_refine_diff_density_max 2.339
_refine_diff_density_min -2.934
_refine_diff_density_rms 0.381
_refine_ls_extinction_method none
_refine_ls_goodness_of_fit_ref 0.947
_refine_ls_hydrogen_treatment mixed
_refine_ls_matrix_type full
_refine_ls_number_parameters 797
_refine_ls_number_reflns 12976
_refine_ls_number_restraints 562
_refine_ls_restrained_S_all 0.964
_refine_ls_R_factor_all 0.0770
_refine_ls_R_factor_gt 0.0549
_refine_ls_shift/su_max 0.001
_refine_ls_shift/su_mean 0.000
_refine_ls_structure_factor_coef Fsqd
_refine_ls_weighting_details 'calc w=1/[\s^2^(Fo^2^)+(0.0838P)^2^+0.0000P] where P=(Fo^2^+2Fc^2^)/3'
_refine_ls_weighting_scheme calc
_refine_ls_wR_factor_gt 0.1393
_refine_ls_wR_factor_ref 0.1839
_reflns_number_gt 8408
_reflns_number_total 12976
_reflns_threshold_expression >2sigma(I)
_cod_data_source_file c5ra01831e2.cif
_cod_data_source_block 4
_cod_depositor_comments
;
The following automatic conversions were performed:

'_symmetry_cell_setting' value 'Triclinic' changed to 'triclinic'
according to
/usr/data/users/saulius/crontab/automatic-downloads/rss-feeds/RSC/lib/dictionaries/cif_core.dic
dictionary named 'cif_core.dic' version 2.4.2 from 2011-04-26.

'_exptl_absorpt_correction_type' value 'MULTI-SCAN' changed to
'multi-scan' according to
/usr/data/users/saulius/crontab/automatic-downloads/rss-feeds/RSC/lib/dictionaries/cif_core.dic
dictionary named 'cif_core.dic' version 2.4.2 from 2011-04-26.

Automatic conversion script
Id: cif_fix_values 3143 2015-03-26 13:38:13Z robertas 
;
_cod_original_sg_symbol_H-M p-1
_cod_original_formula_sum 'C55 H68 Au4.50 Cl2 F9 N4 P2 S8 Sb1.50'
_cod_database_code 7220095

loop_
_symmetry_equiv_pos_as_xyz
'x, y, z'
'-x, -y, -z'

loop_
_atom_site_label
_atom_site_type_symbol
_atom_site_fract_x
_atom_site_fract_y
_atom_site_fract_z
_atom_site_U_iso_or_equiv
_atom_site_adp_type
_atom_site_occupancy
_atom_site_symmetry_multiplicity
_atom_site_calc_flag
_atom_site_refinement_flags
_atom_site_disorder_assembly
_atom_site_disorder_group
Au5 Au 0.5000 0.5000 0.5000 0.0391(2) Uani 1 2 d SU . .
Au4 Au 0.38700(5) 0.52848(4) 0.26899(3) 0.03965(18) Uani 1 1 d U . .
Au3 Au 0.61688(5) 0.54928(5) 0.31656(3) 0.04291(18) Uani 1 1 d U . .
Au2 Au 0.83431(5) 0.55308(5) 0.31757(3) 0.04391(18) Uani 1 1 d U . .
Au1 Au 0.88887(4) 0.47493(4) 0.18213(3) 0.04128(18) Uani 1 1 d U . .
P1 P 0.7715(3) 0.3468(3) 0.1357(2) 0.0374(9) Uani 1 1 d U . .
P2 P 0.3451(3) 0.3935(3) 0.1970(2) 0.0373(9) Uani 1 1 d U . .
S6 S 0.4082(3) 0.6731(3) 0.3307(2) 0.0471(10) Uani 1 1 d U . .
S7 S 0.6698(3) 0.4939(3) 0.5692(2) 0.0449(10) Uani 1 1 d U . .
S3 S 0.8589(3) 0.4609(3) 0.4121(2) 0.0511(11) Uani 1 1 d U . .
N1 N 0.9818(11) 0.7683(10) 0.2118(8) 0.055(4) Uani 1 1 d U . .
C40 C 0.5191(12) 0.7362(11) 0.3168(8) 0.044(4) Uani 1 1 d U . .
N3 N 0.5327(12) 0.8246(11) 0.3344(8) 0.063(4) Uani 1 1 d U . .
C35 C 0.9480(13) 0.6853(13) 0.2250(9) 0.054(4) Uani 1 1 d U . .
C36 C 0.9281(15) 0.8471(14) 0.2235(11) 0.070(6) Uani 1 1 d U . .
H36A H 0.9033 0.8388 0.2656 0.085 Uiso 1 1 calc R . .
H36B H 0.9778 0.9025 0.2351 0.085 Uiso 1 1 calc R . .
C43 C 0.615(2) 0.9213(19) 0.2600(14) 0.114(9) Uani 1 1 d U . .
H43A H 0.6771 0.9611 0.2635 0.171 Uiso 1 1 calc R . .
H43B H 0.5574 0.9543 0.2471 0.171 Uiso 1 1 calc R . .
H43C H 0.6037 0.8720 0.2226 0.171 Uiso 1 1 calc R . .
C42 C 0.6233(16) 0.8838(15) 0.3343(11) 0.076(6) Uani 1 1 d U . .
H42A H 0.6816 0.8511 0.3471 0.091 Uiso 1 1 calc R . .
H42B H 0.6370 0.9341 0.3721 0.091 Uiso 1 1 calc R . .
C38 C 1.0692(14) 0.7886(14) 0.1788(10) 0.066(5) Uani 1 1 d U . .
H38A H 1.0777 0.7336 0.1534 0.079 Uiso 1 1 calc R . .
H38B H 1.0529 0.8325 0.1431 0.079 Uiso 1 1 calc R . .
Sb6 Sb 0.14743(11) 0.97296(10) 0.44587(8) 0.0688(4) Uani 1 1 d U . .
Sb7 Sb 0.0000 0.0000 0.0000 0.0768(6) Uani 1 2 d SU . .
S1 S 1.0197(3) 0.6009(3) 0.2191(2) 0.0485(10) Uani 1 1 d U . .
S4 S 0.6223(3) 0.4052(3) 0.3511(2) 0.0505(11) Uani 1 1 d U . .
S5 S 0.6016(4) 0.6910(3) 0.2797(3) 0.0571(12) Uani 1 1 d U . .
S2 S 0.8323(3) 0.6693(3) 0.2449(2) 0.0535(11) Uani 1 1 d U . .
C18 C 0.5006(10) 0.4450(10) 0.1334(7) 0.030(3) Uani 1 1 d U . .
F3 F 0.2568(11) 1.0686(10) 0.4700(8) 0.108(4) Uani 1 1 d U . .
C34 C 0.7416(11) 0.3106(10) 0.0374(8) 0.037(3) Uani 1 1 d U . .
C20 C 0.5070(12) 0.5915(11) 0.0842(8) 0.045(4) Uani 1 1 d U . .
H20A H 0.4770 0.6431 0.0722 0.054 Uiso 1 1 calc R . .
F6 F 0.0372(11) 0.8747(11) 0.4199(8) 0.114(5) Uani 1 1 d U . .
C15 C 0.5910(11) 0.2872(10) 0.1672(7) 0.037(3) Uani 1 1 d U . .
H15A H 0.6180 0.2336 0.1764 0.044 Uiso 1 1 calc R . .
C17 C 0.6007(10) 0.4373(10) 0.1227(7) 0.032(3) Uani 1 1 d U . .
N2 N 0.7486(10) 0.3214(9) 0.4467(7) 0.046(3) Uani 1 1 d U . .
C19 C 0.4583(11) 0.5241(10) 0.1130(8) 0.039(4) Uani 1 1 d U . .
H19A H 0.3951 0.5307 0.1194 0.046 Uiso 1 1 calc R . .
C13 C 0.4542(11) 0.3727(10) 0.1654(8) 0.035(3) Uani 1 1 d U . .
F1 F 0.1166(11) 0.9937(11) 0.3468(8) 0.115(5) Uani 1 1 d U . .
F2 F 0.2303(12) 0.8935(12) 0.4302(9) 0.128(5) Uani 1 1 d U . .
F4 F 0.0584(11) 1.0574(11) 0.4540(8) 0.117(5) Uani 1 1 d U . .
C16 C 0.6445(11) 0.3571(10) 0.1414(8) 0.036(3) Uani 1 1 d U . .
C14 C 0.4941(11) 0.2966(11) 0.1799(8) 0.039(4) Uani 1 1 d U . .
H14A H 0.4599 0.2499 0.1981 0.047 Uiso 1 1 calc R . .
C22 C 0.6432(12) 0.5088(11) 0.0910(8) 0.045(4) Uani 1 1 d U . .
H22A H 0.7053 0.5043 0.0820 0.054 Uiso 1 1 calc R . .
C23 C 0.8215(12) 0.2504(12) 0.2582(9) 0.047(4) Uani 1 1 d U . .
H23A H 0.7928 0.2930 0.2797 0.057 Uiso 1 1 calc R . .
C47 C 0.8497(12) 0.2940(12) 0.4883(9) 0.052(4) Uani 1 1 d U . .
H47A H 0.9031 0.3180 0.4677 0.062 Uiso 1 1 calc R . .
H47B H 0.8437 0.2284 0.4844 0.062 Uiso 1 1 calc R . .
C28 C 0.8186(12) 0.2545(11) 0.1839(8) 0.043(4) Uani 1 1 d U . .
C21 C 0.5999(12) 0.5840(11) 0.0727(8) 0.044(4) Uani 1 1 d U . .
H21A H 0.6324 0.6298 0.0527 0.053 Uiso 1 1 calc R . .
C29 C 0.6726(13) 0.2316(13) 0.0072(10) 0.058(5) Uani 1 1 d U . .
H29A H 0.6438 0.1977 0.0376 0.069 Uiso 1 1 calc R . .
C33 C 0.7834(13) 0.3681(12) -0.0067(9) 0.053(4) Uani 1 1 d U . .
H33A H 0.8290 0.4213 0.0138 0.063 Uiso 1 1 calc R . .
C44 C 0.7464(11) 0.3923(11) 0.4054(8) 0.042(4) Uani 1 1 d U . .
F5 F 0.1729(13) 0.9521(12) 0.5428(9) 0.135(6) Uani 1 1 d U . .
C48 C 0.8778(15) 0.3316(14) 0.5693(10) 0.072(6) Uani 1 1 d U . .
H48A H 0.9419 0.3140 0.5968 0.108 Uiso 1 1 calc R . .
H48B H 0.8244 0.3079 0.5892 0.108 Uiso 1 1 calc R . .
H48C H 0.8848 0.3966 0.5728 0.108 Uiso 1 1 calc R . .
C25 C 0.9097(16) 0.1256(15) 0.2669(12) 0.077(6) Uani 1 1 d U . .
H25A H 0.9427 0.0827 0.2943 0.092 Uiso 1 1 calc R . .
C30 C 0.6445(16) 0.2008(16) -0.0701(12) 0.078(6) Uani 1 1 d U . .
H30A H 0.6017 0.1464 -0.0912 0.094 Uiso 1 1 calc R . .
C32 C 0.7532(15) 0.3413(15) -0.0812(11) 0.072(6) Uani 1 1 d U . .
H32A H 0.7770 0.3779 -0.1124 0.086 Uiso 1 1 calc R . .
C27 C 0.8577(13) 0.1902(12) 0.1561(10) 0.055(4) Uani 1 1 d U . .
H27A H 0.8519 0.1872 0.1062 0.065 Uiso 1 1 calc R . .
N4 N 0.7986(10) 0.6468(9) 0.5631(7) 0.043(3) Uani 1 1 d U . .
C49 C 0.7066(11) 0.5999(10) 0.5420(8) 0.035(3) Uani 1 1 d U . .
C6 C 0.2340(11) 0.3905(10) 0.1147(7) 0.034(3) Uani 1 1 d U . .
C5 C 0.2331(13) 0.3529(12) 0.0462(9) 0.050(4) Uani 1 1 d U . .
H5A H 0.2893 0.3288 0.0401 0.061 Uiso 1 1 calc R . .
C50 C 0.8841(12) 0.6132(12) 0.6112(9) 0.049(4) Uani 1 1 d U . .
H50A H 0.9462 0.6356 0.5993 0.059 Uiso 1 1 calc R . .
H50B H 0.8727 0.5475 0.6032 0.059 Uiso 1 1 calc R . .
C52 C 0.8183(13) 0.7337(12) 0.5362(9) 0.050(4) Uani 1 1 d U . .
H52A H 0.8669 0.7744 0.5765 0.060 Uiso 1 1 calc R . .
H52B H 0.7543 0.7586 0.5221 0.060 Uiso 1 1 calc R . .
C1 C 0.1518(12) 0.4272(12) 0.1234(9) 0.052(4) Uani 1 1 d U . .
H1A H 0.1566 0.4575 0.1685 0.062 Uiso 1 1 calc R . .
C51 C 0.8992(16) 0.6416(15) 0.6908(11) 0.077(6) Uani 1 1 d U . .
H51A H 0.9569 0.6174 0.7213 0.115 Uiso 1 1 calc R . .
H51B H 0.8381 0.6189 0.7030 0.115 Uiso 1 1 calc R . .
H51C H 0.9122 0.7066 0.6993 0.115 Uiso 1 1 calc R . .
C2 C 0.0602(16) 0.4191(14) 0.0641(11) 0.073(6) Uani 1 1 d U . .
H2A H 0.0014 0.4386 0.0701 0.088 Uiso 1 1 calc R . .
C53 C 0.8585(15) 0.7334(14) 0.4740(11) 0.074(6) Uani 1 1 d U . .
H53A H 0.8686 0.7940 0.4605 0.111 Uiso 1 1 calc R . .
H53B H 0.8103 0.6949 0.4330 0.111 Uiso 1 1 calc R . .
H53C H 0.9232 0.7110 0.4875 0.111 Uiso 1 1 calc R . .
C46 C 0.6257(15) 0.1811(14) 0.3886(10) 0.071(6) Uani 1 1 d U . .
H46A H 0.5651 0.1432 0.3914 0.107 Uiso 1 1 calc R . .
H46B H 0.6811 0.1464 0.3954 0.107 Uiso 1 1 calc R . .
H46C H 0.6114 0.2039 0.3411 0.107 Uiso 1 1 calc R . .
C3 C 0.0604(15) 0.3804(14) -0.0047(11) 0.069(5) Uani 1 1 d U . .
H3A H 0.0008 0.3740 -0.0450 0.082 Uiso 1 1 calc R . .
C45 C 0.6569(14) 0.2616(13) 0.4497(10) 0.065(5) Uani 1 1 d U . .
H45A H 0.6002 0.2958 0.4435 0.078 Uiso 1 1 calc R . .
H45B H 0.6708 0.2386 0.4977 0.078 Uiso 1 1 calc R . .
C31 C 0.6877(14) 0.2604(14) -0.1102(11) 0.067(5) Uani 1 1 d U . .
H31A H 0.6713 0.2445 -0.1607 0.081 Uiso 1 1 calc R . .
C4 C 0.1438(13) 0.3531(12) -0.0130(10) 0.053(4) Uani 1 1 d U . .
H4A H 0.1434 0.3332 -0.0602 0.063 Uiso 1 1 calc R . .
F9 F 0.0918(13) 0.1054(12) 0.0189(9) 0.135(6) Uani 1 1 d U . .
F8 F 0.0310(12) -0.0087(12) 0.1006(9) 0.134(6) Uani 1 1 d U . .
F7 F -0.1056(17) 0.0594(17) 0.0009(12) 0.199(9) Uani 1 1 d U . .
C12 C 0.3136(11) 0.2917(11) 0.2376(8) 0.038(4) Uani 1 1 d U . .
C11 C 0.3596(12) 0.2850(11) 0.3128(8) 0.043(4) Uani 1 1 d U . .
H11A H 0.4041 0.3350 0.3414 0.051 Uiso 1 1 calc R . .
C7 C 0.2443(14) 0.2199(13) 0.1969(11) 0.061(5) Uani 1 1 d U . .
H7A H 0.2071 0.2244 0.1481 0.073 Uiso 1 1 calc R . .
C8 C 0.2294(17) 0.1404(17) 0.2283(13) 0.088(7) Uani 1 1 d U . .
H8A H 0.1861 0.0899 0.1995 0.106 Uiso 1 1 calc R . .
C26 C 0.9073(16) 0.1263(15) 0.1981(12) 0.076(6) Uani 1 1 d U . .
H26A H 0.9382 0.0849 0.1773 0.091 Uiso 1 1 calc R . .
C24 C 0.8662(14) 0.1843(14) 0.3006(11) 0.066(5) Uani 1 1 d U . .
H24A H 0.8661 0.1809 0.3491 0.079 Uiso 1 1 calc R . .
C39 C 1.1637(19) 0.8242(19) 0.2363(14) 0.111(9) Uani 1 1 d U . .
H39A H 1.2187 0.8365 0.2152 0.167 Uiso 1 1 calc R . .
H39B H 1.1798 0.7805 0.2714 0.167 Uiso 1 1 calc R . .
H39C H 1.1554 0.8792 0.2608 0.167 Uiso 1 1 calc R . .
C37 C 0.840(2) 0.8574(19) 0.1583(14) 0.116(9) Uani 1 1 d U . .
H37A H 0.8091 0.9083 0.1690 0.174 Uiso 1 1 calc R . .
H37B H 0.7894 0.8033 0.1472 0.174 Uiso 1 1 calc R . .
H37C H 0.8640 0.8670 0.1166 0.174 Uiso 1 1 calc R . .
S8 S 0.5955(3) 0.6362(3) 0.4844(2) 0.0451(10) Uani 1 1 d U . .
C10 C 0.3428(13) 0.2113(12) 0.3450(10) 0.054(4) Uani 1 1 d U . .
H10A H 0.3736 0.2105 0.3954 0.065 Uiso 1 1 calc R . .
C9 C 0.2793(16) 0.1353(16) 0.3033(12) 0.076(6) Uani 1 1 d U . .
H9A H 0.2699 0.0816 0.3246 0.092 Uiso 1 1 calc R . .
C41 C 0.4548(17) 0.8761(16) 0.3602(12) 0.084(6) Uani 1 1 d U . .
H41A H 0.4562 0.9359 0.3430 0.101 Uiso 1 1 calc R . .
H41B H 0.3854 0.8430 0.3392 0.101 Uiso 1 1 calc R . .
C55 C 0.4828(17) 0.8844(16) 0.4401(12) 0.085(6) Uani 1 1 d U . .
H55A H 0.4354 0.9163 0.4556 0.128 Uiso 1 1 calc R . .
H55B H 0.5515 0.9173 0.4607 0.128 Uiso 1 1 calc R . .
H55C H 0.4801 0.8250 0.4569 0.128 Uiso 1 1 calc R . .
Cl2 Cl 0.3952(14) 0.1561(13) -0.0066(10) 0.211(7) Uani 0.710(14) 1 d PDU A 1
Cl1 Cl 0.4191(14) 0.0503(13) 0.1221(10) 0.216(7) Uani 0.710(14) 1 d PDU A 1
C01 C 0.405(3) 0.050(2) 0.0270(14) 0.224(8) Uani 0.710(14) 1 d PDU A 1
H01A H 0.4632 0.0272 0.0177 0.268 Uiso 0.710(14) 1 calc PR A 1
H01B H 0.3430 0.0075 -0.0003 0.268 Uiso 0.710(14) 1 calc PR A 1
C01' C 0.405(3) 0.050(2) 0.0270(14) 0.224(8) Uani 0.290(14) 1 d PDU A 2
H01C H 0.4158 -0.0038 0.0533 0.268 Uiso 0.290(14) 1 calc PR A 2
H01D H 0.4693 0.0912 0.0430 0.268 Uiso 0.290(14) 1 calc PR A 2
Cl1' Cl 0.317(3) 0.100(4) 0.055(3) 0.257(19) Uani 0.290(14) 1 d PDU A 2
Cl2' Cl 0.378(4) 0.016(4) -0.0663(18) 0.25(2) Uani 0.290(14) 1 d PDU A 2

loop_
_atom_site_aniso_label
_atom_site_aniso_U_11
_atom_site_aniso_U_22
_atom_site_aniso_U_33
_atom_site_aniso_U_23
_atom_site_aniso_U_13
_atom_site_aniso_U_12
Au5 0.0391(4) 0.0401(5) 0.0342(4) 0.0023(3) 0.0072(3) 0.0025(4)
Au4 0.0393(3) 0.0421(4) 0.0353(3) 0.0015(3) 0.0083(3) 0.0073(3)
Au3 0.0384(3) 0.0489(4) 0.0394(3) 0.0054(3) 0.0062(3) 0.0131(3)
Au2 0.0445(4) 0.0442(4) 0.0439(3) 0.0067(3) 0.0149(3) 0.0062(3)
Au1 0.0367(3) 0.0400(4) 0.0441(3) 0.0007(3) 0.0073(3) 0.0088(3)
P1 0.0364(12) 0.0381(12) 0.0377(12) 0.0026(9) 0.0114(9) 0.0072(9)
P2 0.0366(12) 0.0381(12) 0.0366(12) 0.0031(9) 0.0107(9) 0.0056(9)
S6 0.0469(13) 0.0459(13) 0.0476(13) 0.0038(9) 0.0134(9) 0.0073(9)
S7 0.0445(13) 0.0440(13) 0.0454(12) 0.0058(9) 0.0125(9) 0.0074(9)
S3 0.0497(13) 0.0505(14) 0.0516(13) 0.0080(9) 0.0126(9) 0.0085(9)
N1 0.055(4) 0.055(4) 0.055(4) 0.0056(11) 0.0175(15) 0.0085(12)
C40 0.044(4) 0.044(4) 0.044(4) 0.0044(11) 0.0132(15) 0.0070(12)
N3 0.063(4) 0.063(4) 0.063(4) 0.0062(11) 0.0191(16) 0.0104(12)
C35 0.054(5) 0.054(5) 0.054(5) 0.0056(11) 0.0162(17) 0.0085(12)
C36 0.071(6) 0.070(6) 0.071(6) 0.0071(12) 0.022(2) 0.0110(13)
C43 0.114(9) 0.114(9) 0.114(9) 0.0115(14) 0.035(3) 0.0181(17)
C42 0.076(6) 0.075(6) 0.076(6) 0.0076(12) 0.023(2) 0.0118(14)
C38 0.065(5) 0.066(5) 0.066(5) 0.0065(12) 0.0206(19) 0.0102(13)
Sb6 0.0752(7) 0.0598(7) 0.0747(7) 0.0203(6) 0.0243(6) 0.0141(6)
Sb7 0.0853(10) 0.0743(10) 0.0690(9) 0.0044(7) 0.0260(8) 0.0028(8)
S1 0.0470(13) 0.0489(13) 0.0495(13) 0.0036(9) 0.0151(9) 0.0075(9)
S4 0.0491(13) 0.0497(14) 0.0504(13) 0.0076(9) 0.0120(9) 0.0068(9)
S5 0.0577(14) 0.0576(15) 0.0574(14) 0.0075(10) 0.0195(10) 0.0090(10)
S2 0.0531(14) 0.0541(14) 0.0547(14) 0.0085(9) 0.0180(9) 0.0096(9)
C18 0.030(3) 0.030(3) 0.030(3) 0.0031(11) 0.0092(14) 0.0045(11)
F3 0.108(5) 0.108(5) 0.108(5) 0.0112(11) 0.0330(17) 0.0169(12)
C34 0.037(4) 0.037(4) 0.037(4) 0.0034(11) 0.0115(14) 0.0062(12)
C20 0.045(4) 0.045(4) 0.045(4) 0.0048(11) 0.0138(15) 0.0074(12)
F6 0.114(5) 0.114(5) 0.114(5) 0.0118(11) 0.0354(18) 0.0175(13)
C15 0.037(4) 0.037(4) 0.037(4) 0.0036(11) 0.0113(14) 0.0060(12)
C17 0.032(3) 0.032(3) 0.032(3) 0.0030(11) 0.0098(14) 0.0056(11)
N2 0.046(3) 0.046(3) 0.046(3) 0.0049(11) 0.0141(14) 0.0070(11)
C19 0.039(4) 0.039(4) 0.039(4) 0.0041(11) 0.0119(15) 0.0060(12)
C13 0.035(3) 0.036(3) 0.035(3) 0.0037(11) 0.0108(14) 0.0054(12)
F1 0.115(5) 0.115(5) 0.115(5) 0.0120(11) 0.0352(18) 0.0178(13)
F2 0.128(5) 0.128(5) 0.129(5) 0.0132(12) 0.0399(19) 0.0204(13)
F4 0.117(5) 0.117(5) 0.118(5) 0.0119(12) 0.0366(18) 0.0184(13)
C16 0.036(4) 0.036(4) 0.036(3) 0.0033(11) 0.0110(14) 0.0060(12)
C14 0.039(4) 0.039(4) 0.039(4) 0.0040(11) 0.0122(15) 0.0060(12)
C22 0.045(4) 0.045(4) 0.045(4) 0.0045(11) 0.0137(15) 0.0073(12)
C23 0.047(4) 0.047(4) 0.047(4) 0.0045(11) 0.0149(16) 0.0076(12)
C47 0.052(4) 0.052(4) 0.052(4) 0.0054(11) 0.0158(17) 0.0083(12)
C28 0.043(4) 0.043(4) 0.043(4) 0.0043(11) 0.0131(15) 0.0067(12)
C21 0.044(4) 0.044(4) 0.044(4) 0.0048(11) 0.0137(15) 0.0067(12)
C29 0.058(5) 0.058(5) 0.057(5) 0.0056(11) 0.0176(17) 0.0092(13)
C33 0.053(4) 0.053(4) 0.053(4) 0.0052(11) 0.0163(17) 0.0087(12)
C44 0.042(4) 0.042(4) 0.042(4) 0.0041(11) 0.0126(15) 0.0067(12)
F5 0.135(6) 0.135(6) 0.135(6) 0.0142(12) 0.042(2) 0.0210(14)
C48 0.072(6) 0.072(6) 0.072(6) 0.0074(12) 0.022(2) 0.0115(14)
C25 0.077(6) 0.077(6) 0.077(6) 0.0080(12) 0.023(2) 0.0121(14)
C30 0.078(6) 0.078(6) 0.078(6) 0.0078(12) 0.024(2) 0.0123(14)
C32 0.072(6) 0.072(6) 0.072(6) 0.0074(12) 0.022(2) 0.0116(14)
C27 0.055(5) 0.054(5) 0.055(5) 0.0054(11) 0.0165(17) 0.0089(12)
N4 0.043(3) 0.043(3) 0.043(3) 0.0042(11) 0.0132(14) 0.0070(11)
C49 0.035(3) 0.035(3) 0.035(3) 0.0036(11) 0.0111(14) 0.0051(11)
C6 0.034(3) 0.034(3) 0.034(3) 0.0034(11) 0.0106(14) 0.0051(11)
C5 0.050(4) 0.051(4) 0.050(4) 0.0049(11) 0.0156(16) 0.0080(12)
C50 0.049(4) 0.049(4) 0.050(4) 0.0050(11) 0.0154(16) 0.0078(12)
C52 0.050(4) 0.050(4) 0.050(4) 0.0050(11) 0.0154(16) 0.0075(12)
C1 0.052(4) 0.052(4) 0.052(4) 0.0050(11) 0.0159(16) 0.0083(12)
C51 0.076(6) 0.077(6) 0.077(6) 0.0080(12) 0.023(2) 0.0119(14)
C2 0.073(6) 0.073(6) 0.073(6) 0.0073(12) 0.023(2) 0.0118(14)
C53 0.074(6) 0.074(6) 0.074(6) 0.0075(12) 0.023(2) 0.0117(14)
C46 0.071(6) 0.071(6) 0.071(6) 0.0072(12) 0.022(2) 0.0112(14)
C3 0.068(5) 0.069(5) 0.068(5) 0.0066(12) 0.0210(19) 0.0111(13)
C45 0.065(5) 0.065(5) 0.065(5) 0.0068(12) 0.0199(19) 0.0102(13)
C31 0.068(5) 0.068(5) 0.067(5) 0.0067(12) 0.0210(19) 0.0108(13)
C4 0.053(4) 0.053(4) 0.053(4) 0.0052(11) 0.0164(17) 0.0084(12)
F9 0.136(6) 0.135(6) 0.135(6) 0.0138(12) 0.042(2) 0.0204(14)
F8 0.134(6) 0.134(6) 0.133(6) 0.0136(12) 0.041(2) 0.0209(14)
F7 0.199(9) 0.199(9) 0.199(9) 0.0201(14) 0.062(3) 0.0315(17)
C12 0.038(4) 0.038(4) 0.038(4) 0.0038(11) 0.0118(15) 0.0059(12)
C11 0.043(4) 0.043(4) 0.043(4) 0.0042(11) 0.0133(15) 0.0068(12)
C7 0.061(5) 0.061(5) 0.061(5) 0.0062(12) 0.0186(18) 0.0094(13)
C8 0.088(7) 0.088(7) 0.088(7) 0.0090(12) 0.027(2) 0.0136(15)
C26 0.076(6) 0.075(6) 0.076(6) 0.0076(12) 0.023(2) 0.0122(14)
C24 0.066(5) 0.066(5) 0.066(5) 0.0068(12) 0.0203(19) 0.0102(13)
C39 0.111(9) 0.111(9) 0.111(9) 0.0111(14) 0.034(3) 0.0177(17)
C37 0.116(9) 0.116(9) 0.116(9) 0.0119(14) 0.036(3) 0.0183(18)
S8 0.0453(13) 0.0437(13) 0.0444(12) 0.0060(9) 0.0109(9) 0.0061(9)
C10 0.054(4) 0.054(5) 0.054(4) 0.0055(11) 0.0169(17) 0.0084(12)
C9 0.076(6) 0.076(6) 0.076(6) 0.0079(12) 0.024(2) 0.0117(14)
C41 0.084(6) 0.084(6) 0.084(6) 0.0085(12) 0.026(2) 0.0132(14)
C55 0.085(6) 0.085(6) 0.085(6) 0.0082(12) 0.027(2) 0.0136(14)
Cl2 0.211(7) 0.211(7) 0.211(7) 0.0211(13) 0.065(2) 0.0334(15)
Cl1 0.216(7) 0.216(7) 0.216(7) 0.0219(13) 0.066(2) 0.0338(15)
C01 0.224(8) 0.223(8) 0.224(8) 0.0226(11) 0.069(3) 0.0352(15)
C01' 0.224(8) 0.223(8) 0.224(8) 0.0226(11) 0.069(3) 0.0352(15)
Cl1' 0.257(19) 0.257(19) 0.257(19) 0.026(2) 0.079(6) 0.040(3)
Cl2' 0.25(2) 0.25(2) 0.25(2) 0.026(2) 0.078(6) 0.040(3)

loop_
_atom_type_symbol
_atom_type_description
_atom_type_scat_dispersion_real
_atom_type_scat_dispersion_imag
_atom_type_scat_source
C C 0.0033 0.0016 'International Tables Vol C Tables 4.2.6.8 and 6.1.1.4'
H H 0.0000 0.0000 'International Tables Vol C Tables 4.2.6.8 and 6.1.1.4'
N N 0.0061 0.0033 'International Tables Vol C Tables 4.2.6.8 and 6.1.1.4'
F F 0.0171 0.0103 'International Tables Vol C Tables 4.2.6.8 and 6.1.1.4'
P P 0.1023 0.0942 'International Tables Vol C Tables 4.2.6.8 and 6.1.1.4'
S S 0.1246 0.1234 'International Tables Vol C Tables 4.2.6.8 and 6.1.1.4'
Sb Sb -0.5866 1.5461 'International Tables Vol C Tables 4.2.6.8 and 6.1.1.4'
Au Au -2.0133 8.8022 'International Tables Vol C Tables 4.2.6.8 and 6.1.1.4'
Cl Cl 0.1484 0.1585 'International Tables Vol C Tables 4.2.6.8 and 6.1.1.4'

loop_
_geom_angle_atom_site_label_1
_geom_angle_atom_site_label_2
_geom_angle_atom_site_label_3
_geom_angle
_geom_angle_site_symmetry_1
_geom_angle_site_symmetry_3
S7 Au5 S7 180.000(1) 2_666 .
S7 Au5 S8 104.85(15) 2_666 .
S7 Au5 S8 75.15(15) . .
S7 Au5 S8 75.15(15) 2_666 2_666
S7 Au5 S8 104.85(15) . 2_666
S8 Au5 S8 180.0 . 2_666
P2 Au4 S6 171.52(14) . .
P2 Au4 Au3 100.51(10) . .
S6 Au4 Au3 86.55(11) . .
S5 Au3 S4 176.78(16) . .
S5 Au3 Au2 96.22(12) . .
S4 Au3 Au2 86.77(11) . .
S5 Au3 Au4 82.39(12) . .
S4 Au3 Au4 94.41(11) . .
Au2 Au3 Au4 163.23(3) . .
S2 Au2 S3 166.87(17) . .
S2 Au2 Au3 94.51(12) . .
S3 Au2 Au3 89.16(11) . .
S2 Au2 Au1 75.28(12) . .
S3 Au2 Au1 113.27(12) . .
Au3 Au2 Au1 121.96(3) . .
P1 Au1 S1 172.76(15) . .
P1 Au1 Au2 105.37(10) . .
S1 Au1 Au2 81.81(11) . .
C28 P1 C16 110.3(7) . .
C28 P1 C34 106.2(7) . .
C16 P1 C34 101.0(7) . .
C28 P1 Au1 108.6(5) . .
C16 P1 Au1 113.2(5) . .
C34 P1 Au1 117.1(5) . .
C12 P2 C6 103.6(7) . .
C12 P2 C13 104.3(7) . .
C6 P2 C13 107.2(6) . .
C12 P2 Au4 118.3(5) . .
C6 P2 Au4 113.1(5) . .
C13 P2 Au4 109.5(5) . .
C40 S6 Au4 106.1(6) . .
C49 S7 Au5 88.7(5) . .
C44 S3 Au2 110.3(6) . .
C35 N1 C36 120.7(15) . .
C35 N1 C38 123.1(15) . .
C36 N1 C38 116.1(15) . .
N3 C40 S5 119.7(13) . .
N3 C40 S6 115.6(13) . .
S5 C40 S6 124.5(10) . .
C40 N3 C42 122.8(17) . .
C40 N3 C41 124.7(16) . .
C42 N3 C41 112.6(17) . .
N1 C35 S1 118.3(13) . .
N1 C35 S2 117.3(14) . .
S1 C35 S2 124.4(11) . .
C37 C36 N1 113.4(18) . .
N3 C42 C43 113.3(17) . .
C39 C38 N1 109.8(17) . .
F2 Sb6 F5 92.7(7) . .
F2 Sb6 F3 91.2(7) . .
F5 Sb6 F3 91.5(7) . .
F2 Sb6 F1 88.6(7) . .
F5 Sb6 F1 178.0(7) . .
F3 Sb6 F1 89.9(6) . .
F2 Sb6 F6 87.9(7) . .
F5 Sb6 F6 89.2(7) . .
F3 Sb6 F6 178.9(6) . .
F1 Sb6 F6 89.4(6) . .
F2 Sb6 F4 175.4(7) . .
F5 Sb6 F4 91.9(7) . .
F3 Sb6 F4 88.9(6) . .
F1 Sb6 F4 86.8(6) . .
F6 Sb6 F4 92.0(7) . .
F7 Sb7 F7 180.0(19) . 2
F7 Sb7 F9 92.4(9) . .
F7 Sb7 F9 87.6(9) 2 .
F7 Sb7 F9 87.6(9) . 2
F7 Sb7 F9 92.4(9) 2 2
F9 Sb7 F9 180.0(12) . 2
F7 Sb7 F8 90.7(9) . .
F7 Sb7 F8 89.3(9) 2 .
F9 Sb7 F8 89.6(7) . .
F9 Sb7 F8 90.4(7) 2 .
F7 Sb7 F8 89.3(9) . 2
F7 Sb7 F8 90.7(9) 2 2
F9 Sb7 F8 90.4(7) . 2
F9 Sb7 F8 89.6(7) 2 2
F8 Sb7 F8 180.0(11) . 2
C35 S1 Au1 100.2(6) . .
C44 S4 Au3 111.8(6) . .
C40 S5 Au3 109.0(6) . .
C35 S2 Au2 108.3(6) . .
C19 C18 C13 124.9(13) . .
C19 C18 C17 117.2(12) . .
C13 C18 C17 117.8(13) . .
C29 C34 C33 122.0(15) . .
C29 C34 P1 119.1(12) . .
C33 C34 P1 118.7(12) . .
C19 C20 C21 120.8(16) . .
C16 C15 C14 121.0(14) . .
C22 C17 C16 125.1(13) . .
C22 C17 C18 116.2(13) . .
C16 C17 C18 118.6(12) . .
C44 N2 C45 124.4(14) . .
C44 N2 C47 120.4(13) . .
C45 N2 C47 115.0(14) . .
C20 C19 C18 122.3(15) . .
C14 C13 C18 122.8(14) . .
C14 C13 P2 119.5(11) . .
C18 C13 P2 117.4(11) . .
C15 C16 C17 120.0(13) . .
C15 C16 P1 119.3(12) . .
C17 C16 P1 120.7(11) . .
C13 C14 C15 119.6(14) . .
C21 C22 C17 124.4(15) . .
C24 C23 C28 122.2(17) . .
N2 C47 C48 108.5(14) . .
C27 C28 C23 115.7(16) . .
C27 C28 P1 124.5(13) . .
C23 C28 P1 119.7(13) . .
C22 C21 C20 119.1(15) . .
C34 C29 C30 121.5(18) . .
C32 C33 C34 116.8(17) . .
N2 C44 S3 119.3(12) . .
N2 C44 S4 114.2(11) . .
S3 C44 S4 126.4(10) . .
C26 C25 C24 123(2) . .
C31 C30 C29 114(2) . .
C33 C32 C31 121(2) . .
C28 C27 C26 123.2(18) . .
C49 N4 C50 121.5(14) . .
C49 N4 C52 120.6(13) . .
C50 N4 C52 117.9(13) . .
N4 C49 S7 126.3(12) . .
N4 C49 S8 125.0(12) . .
S7 C49 S8 108.6(8) . .
C1 C6 C5 121.4(14) . .
C1 C6 P2 117.1(11) . .
C5 C6 P2 121.4(12) . .
C6 C5 C4 116.9(16) . .
N4 C50 C51 112.1(15) . .
N4 C52 C53 116.1(15) . .
C6 C1 C2 119.9(17) . .
C1 C2 C3 117.7(19) . .
C4 C3 C2 120.9(19) . .
N2 C45 C46 110.9(15) . .
C32 C31 C30 125(2) . .
C3 C4 C5 122.7(18) . .
C7 C12 C11 118.0(16) . .
C7 C12 P2 121.6(13) . .
C11 C12 P2 120.4(12) . .
C10 C11 C12 123.2(16) . .
C12 C7 C8 119.8(19) . .
C7 C8 C9 120(2) . .
C25 C26 C27 119(2) . .
C25 C24 C23 116.3(19) . .
C49 S8 Au5 87.6(5) . .
C11 C10 C9 119.5(18) . .
C10 C9 C8 119(2) . .
C55 C41 N3 109.8(18) . .
Cl2 C01 Cl1 114.1(18) . .

loop_
_geom_bond_atom_site_label_1
_geom_bond_atom_site_label_2
_geom_bond_distance
_geom_bond_site_symmetry_2
Au5 S7 2.330(4) 2_666
Au5 S7 2.330(4) .
Au5 S8 2.355(4) .
Au5 S8 2.355(4) 2_666
Au4 P2 2.280(4) .
Au4 S6 2.342(5) .
Au4 Au3 2.9834(16) .
Au3 S5 2.287(5) .
Au3 S4 2.291(5) .
Au3 Au2 2.9762(16) .
Au2 S2 2.281(5) .
Au2 S3 2.302(5) .
Au2 Au1 3.1078(14) .
Au1 P1 2.278(4) .
Au1 S1 2.338(4) .
P1 C28 1.787(17) .
P1 C16 1.807(15) .
P1 C34 1.829(15) .
P2 C12 1.806(16) .
P2 C6 1.828(14) .
P2 C13 1.831(15) .
S6 C40 1.780(16) .
S7 C49 1.753(15) .
S3 C44 1.704(16) .
N1 C35 1.33(2) .
N1 C36 1.51(2) .
N1 C38 1.52(2) .
C40 N3 1.32(2) .
C40 S5 1.695(17) .
N3 C42 1.43(2) .
N3 C41 1.57(3) .
C35 S1 1.721(19) .
C35 S2 1.731(18) .
C36 C37 1.49(3) .
C43 C42 1.53(3) .
C38 C39 1.44(3) .
Sb6 F2 1.823(17) .
Sb6 F5 1.830(17) .
Sb6 F3 1.859(14) .
Sb6 F1 1.863(15) .
Sb6 F6 1.891(15) .
Sb6 F4 1.903(16) .
Sb7 F7 1.80(2) .
Sb7 F7 1.80(2) 2
Sb7 F9 1.828(17) .
Sb7 F9 1.828(17) 2
Sb7 F8 1.853(16) .
Sb7 F8 1.853(16) 2
S4 C44 1.755(15) .
C18 C19 1.41(2) .
C18 C13 1.438(19) .
C18 C17 1.468(18) .
C34 C29 1.39(2) .
C34 C33 1.42(2) .
C20 C19 1.37(2) .
C20 C21 1.38(2) .
C15 C16 1.39(2) .
C15 C14 1.446(19) .
C17 C22 1.40(2) .
C17 C16 1.43(2) .
N2 C44 1.354(19) .
N2 C45 1.46(2) .
N2 C47 1.503(19) .
C13 C14 1.34(2) .
C22 C21 1.36(2) .
C23 C24 1.40(2) .
C23 C28 1.41(2) .
C47 C48 1.53(2) .
C28 C27 1.32(2) .
C29 C30 1.44(3) .
C33 C32 1.38(2) .
C25 C26 1.30(3) .
C25 C24 1.36(3) .
C30 C31 1.39(3) .
C32 C31 1.38(3) .
C27 C26 1.40(3) .
N4 C49 1.296(18) .
N4 C50 1.428(19) .
N4 C52 1.45(2) .
C49 S8 1.766(15) .
C6 C1 1.37(2) .
C6 C5 1.39(2) .
C5 C4 1.40(2) .
C50 C51 1.50(2) .
C52 C53 1.45(2) .
C1 C2 1.41(2) .
C2 C3 1.41(3) .
C46 C45 1.55(2) .
C3 C4 1.32(2) .
C12 C7 1.36(2) .
C12 C11 1.40(2) .
C11 C10 1.32(2) .
C7 C8 1.38(3) .
C8 C9 1.40(3) .
C10 C9 1.38(3) .
C41 C55 1.45(3) .
Cl2 C01 1.756(19) .
Cl1 C01 1.765(19) .

loop_
_geom_torsion_atom_site_label_1
_geom_torsion_atom_site_label_2
_geom_torsion_atom_site_label_3
_geom_torsion_atom_site_label_4
_geom_torsion
_geom_torsion_site_symmetry_1
P2 Au4 Au3 S5 130.99(16) .
S6 Au4 Au3 S5 -44.28(16) .
P2 Au4 Au3 S4 -48.72(16) .
S6 Au4 Au3 S4 136.01(16) .
P2 Au4 Au3 Au2 44.70(15) .
S6 Au4 Au3 Au2 -130.57(15) .
S5 Au3 Au2 S2 -18.38(17) .
S4 Au3 Au2 S2 160.41(16) .
Au4 Au3 Au2 S2 65.87(16) .
S5 Au3 Au2 S3 149.00(17) .
S4 Au3 Au2 S3 -32.21(16) .
Au4 Au3 Au2 S3 -126.75(16) .
S5 Au3 Au2 Au1 -93.83(13) .
S4 Au3 Au2 Au1 84.96(12) .
Au4 Au3 Au2 Au1 -9.58(12) .
S2 Au2 Au1 P1 -124.96(16) .
S3 Au2 Au1 P1 65.59(16) .
Au3 Au2 Au1 P1 -38.86(11) .
S2 Au2 Au1 S1 56.00(16) .
S3 Au2 Au1 S1 -113.45(16) .
Au3 Au2 Au1 S1 142.10(11) .
S1 Au1 P1 C28 86.4(13) .
Au2 Au1 P1 C28 -86.1(6) .
S1 Au1 P1 C16 -150.7(12) .
Au2 Au1 P1 C16 36.8(5) .
S1 Au1 P1 C34 -33.8(14) .
Au2 Au1 P1 C34 153.8(5) .
S6 Au4 P2 C12 -117.0(11) .
Au3 Au4 P2 C12 96.9(6) .
S6 Au4 P2 C6 4.4(12) .
Au3 Au4 P2 C6 -141.7(5) .
S6 Au4 P2 C13 123.8(10) .
Au3 Au4 P2 C13 -22.3(5) .
P2 Au4 S6 C40 -110.4(11) .
Au3 Au4 S6 C40 36.2(5) .
S7 Au5 S7 C49 89(100) 2_666
S8 Au5 S7 C49 -0.2(5) .
S8 Au5 S7 C49 179.8(5) 2_666
S2 Au2 S3 C44 136.7(8) .
Au3 Au2 S3 C44 30.2(6) .
Au1 Au2 S3 C44 -94.5(6) .
Au4 S6 C40 N3 167.0(11) .
Au4 S6 C40 S5 -10.1(11) .
S5 C40 N3 C42 -10(2) .
S6 C40 N3 C42 172.9(14) .
S5 C40 N3 C41 172.4(14) .
S6 C40 N3 C41 -5(2) .
C36 N1 C35 S1 -173.9(13) .
C38 N1 C35 S1 11(2) .
C36 N1 C35 S2 8(2) .
C38 N1 C35 S2 -167.2(12) .
C35 N1 C36 C37 -86(2) .
C38 N1 C36 C37 89(2) .
C40 N3 C42 C43 90(2) .
C41 N3 C42 C43 -92(2) .
C35 N1 C38 C39 -100(2) .
C36 N1 C38 C39 85(2) .
N1 C35 S1 Au1 -149.9(13) .
S2 C35 S1 Au1 28.3(12) .
P1 Au1 S1 C35 136.0(13) .
Au2 Au1 S1 C35 -51.4(6) .
S5 Au3 S4 C44 -170(3) .
Au2 Au3 S4 C44 31.5(6) .
Au4 Au3 S4 C44 -165.3(6) .
N3 C40 S5 Au3 147.7(12) .
S6 C40 S5 Au3 -35.3(11) .
S4 Au3 S5 C40 53(3) .
Au2 Au3 S5 C40 -148.6(6) .
Au4 Au3 S5 C40 48.2(6) .
N1 C35 S2 Au2 -152.1(12) .
S1 C35 S2 Au2 29.6(13) .
S3 Au2 S2 C35 79.7(10) .
Au3 Au2 S2 C35 -174.4(6) .
Au1 Au2 S2 C35 -52.5(6) .
C28 P1 C34 C29 56.9(15) .
C16 P1 C34 C29 -58.2(15) .
Au1 P1 C34 C29 178.3(11) .
C28 P1 C34 C33 -128.2(13) .
C16 P1 C34 C33 116.7(13) .
Au1 P1 C34 C33 -6.7(15) .
C19 C18 C17 C22 -1.9(19) .
C13 C18 C17 C22 179.7(13) .
C19 C18 C17 C16 -178.7(13) .
C13 C18 C17 C16 2.8(19) .
C21 C20 C19 C18 1(2) .
C13 C18 C19 C20 178.6(14) .
C17 C18 C19 C20 0(2) .
C19 C18 C13 C14 176.0(14) .
C17 C18 C13 C14 -6(2) .
C19 C18 C13 P2 -11.4(19) .
C17 C18 C13 P2 167.0(10) .
C12 P2 C13 C14 -4.1(14) .
C6 P2 C13 C14 -113.5(12) .
Au4 P2 C13 C14 123.4(11) .
C12 P2 C13 C18 -176.9(11) .
C6 P2 C13 C18 73.6(12) .
Au4 P2 C13 C18 -49.4(12) .
C14 C15 C16 C17 -4(2) .
C14 C15 C16 P1 173.5(10) .
C22 C17 C16 C15 -174.8(14) .
C18 C17 C16 C15 2(2) .
C22 C17 C16 P1 8(2) .
C18 C17 C16 P1 -175.6(10) .
C28 P1 C16 C15 -12.2(14) .
C34 P1 C16 C15 99.8(12) .
Au1 P1 C16 C15 -134.1(11) .
C28 P1 C16 C17 165.2(11) .
C34 P1 C16 C17 -82.8(13) .
Au1 P1 C16 C17 43.3(13) .
C18 C13 C14 C15 4(2) .
P2 C13 C14 C15 -168.9(10) .
C16 C15 C14 C13 1(2) .
C16 C17 C22 C21 179.1(15) .
C18 C17 C22 C21 2(2) .
C44 N2 C47 C48 100.7(18) .
C45 N2 C47 C48 -84.4(18) .
C24 C23 C28 C27 2(2) .
C24 C23 C28 P1 -174.1(13) .
C16 P1 C28 C27 130.2(15) .
C34 P1 C28 C27 21.6(17) .
Au1 P1 C28 C27 -105.2(15) .
C16 P1 C28 C23 -53.9(14) .
C34 P1 C28 C23 -162.5(12) .
Au1 P1 C28 C23 70.8(13) .
C17 C22 C21 C20 -1(2) .
C19 C20 C21 C22 -1(2) .
C33 C34 C29 C30 4(3) .
P1 C34 C29 C30 178.7(14) .
C29 C34 C33 C32 -1(3) .
P1 C34 C33 C32 -175.6(13) .
C45 N2 C44 S3 175.5(13) .
C47 N2 C44 S3 -10(2) .
C45 N2 C44 S4 -2(2) .
C47 N2 C44 S4 171.9(11) .
Au2 S3 C44 N2 167.3(11) .
Au2 S3 C44 S4 -15.0(13) .
Au3 S4 C44 N2 159.5(10) .
Au3 S4 C44 S3 -18.3(13) .
C34 C29 C30 C31 -4(3) .
C34 C33 C32 C31 -2(3) .
C23 C28 C27 C26 -6(3) .
P1 C28 C27 C26 170.6(14) .
C50 N4 C49 S7 2(2) .
C52 N4 C49 S7 180.0(11) .
C50 N4 C49 S8 178.5(11) .
C52 N4 C49 S8 -4(2) .
Au5 S7 C49 N4 177.0(14) .
Au5 S7 C49 S8 0.3(7) .
C12 P2 C6 C1 86.7(14) .
C13 P2 C6 C1 -163.4(12) .
Au4 P2 C6 C1 -42.6(14) .
C12 P2 C6 C5 -93.6(14) .
C13 P2 C6 C5 16.4(15) .
Au4 P2 C6 C5 137.1(12) .
C1 C6 C5 C4 -1(2) .
P2 C6 C5 C4 179.3(12) .
C49 N4 C50 C51 -91.2(19) .
C52 N4 C50 C51 91.1(18) .
C49 N4 C52 C53 -96.9(19) .
C50 N4 C52 C53 80.9(19) .
C5 C6 C1 C2 7(3) .
P2 C6 C1 C2 -173.7(14) .
C6 C1 C2 C3 -6(3) .
C1 C2 C3 C4 0(3) .
C44 N2 C45 C46 89(2) .
C47 N2 C45 C46 -86.1(18) .
C33 C32 C31 C30 2(3) .
C29 C30 C31 C32 1(3) .
C2 C3 C4 C5 6(3) .
C6 C5 C4 C3 -5(3) .
C6 P2 C12 C7 22.0(16) .
C13 P2 C12 C7 -90.0(15) .
Au4 P2 C12 C7 148.1(13) .
C6 P2 C12 C11 -157.3(13) .
C13 P2 C12 C11 90.7(14) .
Au4 P2 C12 C11 -31.2(15) .
C7 C12 C11 C10 3(3) .
P2 C12 C11 C10 -177.3(13) .
C11 C12 C7 C8 -7(3) .
P2 C12 C7 C8 174.1(15) .
C12 C7 C8 C9 5(3) .
C24 C25 C26 C27 0(3) .
C28 C27 C26 C25 5(3) .
C26 C25 C24 C23 -3(3) .
C28 C23 C24 C25 2(3) .
N4 C49 S8 Au5 -177.1(13) .
S7 C49 S8 Au5 -0.3(7) .
S7 Au5 S8 C49 -179.8(5) 2_666
S7 Au5 S8 C49 0.2(5) .
S8 Au5 S8 C49 -85(100) 2_666
C12 C11 C10 C9 2(3) .
C11 C10 C9 C8 -4(3) .
C7 C8 C9 C10 0(3) .
C40 N3 C41 C55 93(2) .
C42 N3 C41 C55 -85(2) .
